data_7711141
loop_
_publ_author_name
'Griffin, Samuel E.'
'Adamczyk, Olivia V.'
'Schafer, Laurel L.'

_publ_section_title
;
 Vanadium Pyridonates: Dimerization, Redox Behaviour, and Metal-Ligand
 Cooperativity
;
_journal_name_full 'Dalton Transactions'
_journal_paper_doi 10.1039/D2DT02177C
_journal_year 2022
_chemical_formula_moiety 'C45 H48 N3 O3 V'
_chemical_formula_sum 'C45 H48 N3 O3 V'
_chemical_formula_weight 729.80
_chemical_properties_physical Air-sensitive,Moisture-sensitive,Oxygen-sensitive
_space_group_crystal_system monoclinic
_space_group_IT_number 14
_space_group_name_Hall '-P 2ybc'
_space_group_name_H-M_alt 'P 1 21/c 1'
_atom_sites_solution_hydrogens mixed
_atom_sites_solution_primary dual
_audit_creation_date 2021-05-17
_audit_creation_method
;
Olex2 1.2
(compiled 2018.05.29 svn.r3508 for OlexSys, GUI svn.r5506)
;
_audit_update_record
;
2021-11-01 deposited with the CCDC.	2022-08-30 downloaded from the CCDC.
;
_cell_angle_alpha 90
_cell_angle_beta 98.0650(10)
_cell_angle_gamma 90
_cell_formula_units_Z 4
_cell_length_a 13.9174(3)
_cell_length_b 12.5107(2)
_cell_length_c 23.1488(5)
_cell_measurement_reflns_used 9882
_cell_measurement_temperature 100
_cell_measurement_theta_max 29.18
_cell_measurement_theta_min 2.96
_cell_volume 3990.72(14)
_computing_cell_refinement 'SAINT V8.40B (?, 2016)'
_computing_data_reduction 'SAINT V8.40B (?, 2016)'
_computing_molecular_graphics 'Olex2 (Dolomanov et al., 2009)'
_computing_publication_material 'Olex2 (Dolomanov et al., 2009)'
_computing_structure_refinement 'ShelXL (Sheldrick, 2015)'
_computing_structure_solution 'ShelXT (Sheldrick, 2015)'
_diffrn_ambient_temperature 100.0
_diffrn_detector 'Bruker APEX2 area detector'
_diffrn_detector_area_resol_mean 7.9
_diffrn_detector_type 'CCD area detector'
_diffrn_measured_fraction_theta_full 0.999
_diffrn_measured_fraction_theta_max 0.997
_diffrn_measurement_device 'Bruker-Nonius Kappa diffractometer'
_diffrn_measurement_device_type 'Bruker APEX II area detector'
_diffrn_measurement_method '\w and \f scans'
_diffrn_radiation_monochromator 'mirror optics'
_diffrn_radiation_probe x-ray
_diffrn_radiation_type MoK\a
_diffrn_radiation_wavelength 0.71073
_diffrn_reflns_av_R_equivalents 0.0464
_diffrn_reflns_av_unetI/netI 0.0410
_diffrn_reflns_Laue_measured_fraction_full 0.999
_diffrn_reflns_Laue_measured_fraction_max 0.997
_diffrn_reflns_limit_h_max 19
_diffrn_reflns_limit_h_min -19
_diffrn_reflns_limit_k_max 11
_diffrn_reflns_limit_k_min -17
_diffrn_reflns_limit_l_max 31
_diffrn_reflns_limit_l_min -31
_diffrn_reflns_number 50659
_diffrn_reflns_point_group_measured_fraction_full 0.999
_diffrn_reflns_point_group_measured_fraction_max 0.997
_diffrn_reflns_theta_full 25.242
_diffrn_reflns_theta_max 29.194
_diffrn_reflns_theta_min 1.854
_diffrn_source 'microfocus sealed X-ray tube'
_diffrn_source_type 'Incoatec I\ms'
_diffrn_standards_number 0
_exptl_absorpt_coefficient_mu 0.291
_exptl_absorpt_correction_T_max 0.7458
_exptl_absorpt_correction_T_min 0.6996
_exptl_absorpt_correction_type multi-scan
_exptl_absorpt_process_details
'SADABS-2016/2 (Bruker,2016/2) was used for absorption correction. wR2(int) was 0.0450 before and 0.0428 after correction. The Ratio of minimum to maximum transmission is 0.9381. The \l/2 correction factor is Not present.'
_exptl_crystal_colour green
_exptl_crystal_colour_primary green
_exptl_crystal_density_diffrn 1.215
_exptl_crystal_description rod
_exptl_crystal_F_000 1544
_exptl_crystal_recrystallization_method 'Re-crystallisation from solvent: toluene/hexanes'
_exptl_crystal_size_max 0.21
_exptl_crystal_size_mid 0.08
_exptl_crystal_size_min 0.06
_refine_diff_density_max 0.329
_refine_diff_density_min -0.366
_refine_diff_density_rms 0.055
_refine_ls_extinction_method none
_refine_ls_goodness_of_fit_ref 1.008
_refine_ls_hydrogen_treatment mixed
_refine_ls_matrix_type full
_refine_ls_number_parameters 490
_refine_ls_number_reflns 10770
_refine_ls_number_restraints 0
_refine_ls_restrained_S_all 1.008
_refine_ls_R_factor_all 0.0696
_refine_ls_R_factor_gt 0.0416
_refine_ls_shift/su_max 0.001
_refine_ls_shift/su_mean 0.000
_refine_ls_structure_factor_coef Fsqd
_refine_ls_weighting_details 'w=1/[\s^2^(Fo^2^)+(0.0426P)^2^+2.2265P] where P=(Fo^2^+2Fc^2^)/3'
_refine_ls_weighting_scheme calc
_refine_ls_wR_factor_gt 0.0932
_refine_ls_wR_factor_ref 0.1057
_reflns_Friedel_coverage 0.000
_reflns_number_gt 7856
_reflns_number_total 10770
_reflns_threshold_expression 'I > 2\s(I)'
_cod_data_source_file d2dt02177c3.cif
_cod_data_source_block ls919
_cod_database_code 7711141
_shelx_shelxl_version_number 2018/1
_shelx_space_group_comment
;
The symmetry employed for this shelxl refinement is uniquely defined
by the following loop, which should always be used as a source of
symmetry information in preference to the above space-group names.
They are only intended as comments.
;
_shelx_estimated_absorpt_t_max 0.983
_shelx_estimated_absorpt_t_min 0.941
_olex2_refinement_description
;
1. Fixed Uiso
 At 1.2 times of:
  All C(H) groups
 At 1.5 times of:
  All C(H,H) groups, All C(H,H,H) groups
2.a Aromatic/amide H refined with riding coordinates:
 C3(H3), C4(H4), C9(H9), C11(H11), C18(H18), C19(H19), C24(H24), C26(H26),
 C33(H33), C34(H34), C39(H39), C41(H41)
2.b Idealised Me refined as rotating group:
 C6(H6A,H6B,H6C), C13(H13A,H13B,H13C), C14(H14A,H14B,H14C), C15(H15A,H15B,
 H15C), C21(H21A,H21B,H21C), C28(H28A,H28B,H28C), C30(H30A,H30B,H30C), C36(H36A,
 H36B,H36C), C43(H43A,H43B,H43C), C44(H44A,H44B,H44C), C45(H45A,H45B,H45C)
;
_olex2_diffrn_ambient_temperature_device 'Oxford Cryosystems'
_olex2_submission_special_instructions 'No special instructions were received'

loop_
_space_group_symop_operation_xyz
'x, y, z'
'-x, y+1/2, -z+1/2'
'-x, -y, -z'
'x, -y-1/2, z-1/2'

loop_
_atom_site_label
_atom_site_type_symbol
_atom_site_fract_x
_atom_site_fract_y
_atom_site_fract_z
_atom_site_U_iso_or_equiv
_atom_site_adp_type
_atom_site_occupancy
_atom_site_site_symmetry_order
_atom_site_calc_flag
_atom_site_refinement_flags_posn
_atom_site_refinement_flags_adp
_atom_site_refinement_flags_occupancy
_atom_site_disorder_assembly
_atom_site_disorder_group
V1 V 0.23866(2) 0.53915(2) 0.47878(2) 0.01580(7) Uani 1 1 d . . . . .
O1 O 0.15998(8) 0.55112(9) 0.54487(5) 0.0203(2) Uani 1 1 d . . . . .
O2 O 0.30596(8) 0.58644(9) 0.41472(4) 0.0184(2) Uani 1 1 d . . . . .
O3 O 0.21842(8) 0.38489(9) 0.47102(4) 0.0191(2) Uani 1 1 d . . . . .
N1 N 0.26121(9) 0.68151(11) 0.53104(5) 0.0184(3) Uani 1 1 d . . . . .
N2 N 0.14714(9) 0.61302(10) 0.40911(5) 0.0163(3) Uani 1 1 d . . . . .
N3 N 0.34755(9) 0.44821(11) 0.52749(5) 0.0182(3) Uani 1 1 d . . . . .
C1 C 0.20204(11) 0.63811(13) 0.56661(6) 0.0181(3) Uani 1 1 d . . . . .
C2 C 0.19206(12) 0.68174(13) 0.62141(7) 0.0200(3) Uani 1 1 d . . . . .
C3 C 0.24685(13) 0.77133(14) 0.63759(7) 0.0247(4) Uani 1 1 d . . . . .
H3 H 0.243466 0.803144 0.674510 0.030 Uiso 1 1 calc R . . . .
C4 C 0.30742(13) 0.81645(14) 0.60070(7) 0.0252(4) Uani 1 1 d . . . . .
H4 H 0.343924 0.878871 0.612377 0.030 Uiso 1 1 calc R . . . .
C5 C 0.31394(12) 0.76991(13) 0.54725(7) 0.0209(3) Uani 1 1 d . . . . .
C6 C 0.37616(13) 0.81387(15) 0.50493(8) 0.0276(4) Uani 1 1 d . . . . .
H6A H 0.394044 0.756089 0.479914 0.041 Uiso 1 1 calc GR . . . .
H6B H 0.435036 0.845348 0.526463 0.041 Uiso 1 1 calc GR . . . .
H6C H 0.340036 0.868888 0.480774 0.041 Uiso 1 1 calc GR . . . .
C7 C 0.13126(12) 0.62698(13) 0.66068(6) 0.0197(3) Uani 1 1 d . . . . .
C8 C 0.03508(12) 0.65839(14) 0.66263(7) 0.0224(3) Uani 1 1 d . . . . .
C9 C -0.01583(12) 0.61094(15) 0.70400(7) 0.0253(4) Uani 1 1 d . . . . .
H9 H -0.080631 0.632887 0.705978 0.030 Uiso 1 1 calc R . . . .
C10 C 0.02547(13) 0.53307(15) 0.74205(7) 0.0250(4) Uani 1 1 d . . . . .
C11 C 0.11818(13) 0.49720(15) 0.73607(7) 0.0244(3) Uani 1 1 d . . . . .
H11 H 0.145747 0.440453 0.760169 0.029 Uiso 1 1 calc R . . . .
C12 C 0.17168(12) 0.54222(14) 0.69570(7) 0.0212(3) Uani 1 1 d . . . . .
C13 C -0.01443(14) 0.73907(16) 0.62012(8) 0.0324(4) Uani 1 1 d . . . . .
H13A H 0.030688 0.797415 0.615176 0.049 Uiso 1 1 calc GR . . . .
H13B H -0.071572 0.767814 0.635151 0.049 Uiso 1 1 calc GR . . . .
H13C H -0.034605 0.704442 0.582394 0.049 Uiso 1 1 calc GR . . . .
C14 C -0.02736(14) 0.48707(17) 0.78908(8) 0.0340(4) Uani 1 1 d . . . . .
H14A H -0.083671 0.531858 0.793426 0.051 Uiso 1 1 calc GR . . . .
H14B H 0.016486 0.485114 0.826093 0.051 Uiso 1 1 calc GR . . . .
H14C H -0.049168 0.414400 0.778230 0.051 Uiso 1 1 calc GR . . . .
C15 C 0.27109(13) 0.49953(16) 0.68920(8) 0.0282(4) Uani 1 1 d . . . . .
H15A H 0.270700 0.471870 0.649561 0.042 Uiso 1 1 calc GR . . . .
H15B H 0.288125 0.441842 0.717426 0.042 Uiso 1 1 calc GR . . . .
H15C H 0.318964 0.557159 0.696401 0.042 Uiso 1 1 calc GR . . . .
C16 C 0.22740(11) 0.62806(12) 0.38338(6) 0.0158(3) Uani 1 1 d . . . . .
C17 C 0.22610(11) 0.68327(13) 0.33073(6) 0.0168(3) Uani 1 1 d . . . . .
C18 C 0.13688(12) 0.72545(13) 0.30706(7) 0.0204(3) Uani 1 1 d . . . . .
H18 H 0.132072 0.765499 0.271902 0.024 Uiso 1 1 calc R . . . .
C19 C 0.05435(12) 0.71020(13) 0.33383(7) 0.0214(3) Uani 1 1 d . . . . .
H19 H -0.006075 0.739316 0.316782 0.026 Uiso 1 1 calc R . . . .
C20 C 0.06041(11) 0.65233(13) 0.38553(7) 0.0184(3) Uani 1 1 d . . . . .
C21 C -0.02395(12) 0.63142(15) 0.41739(8) 0.0248(4) Uani 1 1 d . . . . .
H21A H -0.007460 0.653274 0.458231 0.037 Uiso 1 1 calc GR . . . .
H21B H -0.039441 0.554977 0.415599 0.037 Uiso 1 1 calc GR . . . .
H21C H -0.080274 0.672313 0.399224 0.037 Uiso 1 1 calc GR . . . .
C22 C 0.31531(11) 0.69149(13) 0.30213(6) 0.0175(3) Uani 1 1 d . . . . .
C23 C 0.36459(12) 0.78896(13) 0.30036(7) 0.0198(3) Uani 1 1 d . . . . .
C24 C 0.44522(12) 0.79408(14) 0.27091(7) 0.0256(4) Uani 1 1 d . . . . .
H24 H 0.478155 0.860314 0.269409 0.031 Uiso 1 1 calc R . . . .
C25 C 0.47891(13) 0.70562(15) 0.24374(8) 0.0275(4) Uani 1 1 d . . . . .
C26 C 0.43112(13) 0.60914(14) 0.24767(7) 0.0247(4) Uani 1 1 d . . . . .
H26 H 0.454326 0.547391 0.230149 0.030 Uiso 1 1 calc R . . . .
C27 C 0.35009(12) 0.60004(13) 0.27655(6) 0.0201(3) Uani 1 1 d . . . . .
C28 C 0.33335(13) 0.88637(14) 0.33137(7) 0.0248(4) Uani 1 1 d . . . . .
H28A H 0.268980 0.909167 0.312821 0.037 Uiso 1 1 calc GR . . . .
H28B H 0.380060 0.944292 0.329031 0.037 Uiso 1 1 calc GR . . . .
H28C H 0.330735 0.868924 0.372389 0.037 Uiso 1 1 calc GR . . . .
C29 C 0.56385(18) 0.7141(2) 0.21025(12) 0.0442(6) Uani 1 1 d . . . . .
H29A H 0.5543(19) 0.761(2) 0.1801(12) 0.066 Uiso 1 1 d R . . . .
H29B H 0.620(2) 0.744(2) 0.2363(12) 0.066 Uiso 1 1 d R . . . .
C30 C 0.30122(13) 0.49328(14) 0.27954(7) 0.0254(4) Uani 1 1 d . . . . .
H30A H 0.315192 0.464889 0.319286 0.038 Uiso 1 1 calc GR . . . .
H30B H 0.325680 0.443593 0.252290 0.038 Uiso 1 1 calc GR . . . .
H30C H 0.230952 0.501826 0.268981 0.038 Uiso 1 1 calc GR . . . .
C31 C 0.29564(11) 0.35994(13) 0.50906(6) 0.0176(3) Uani 1 1 d . . . . .
C32 C 0.32268(11) 0.25755(13) 0.52997(6) 0.0187(3) Uani 1 1 d . . . . .
C33 C 0.40765(12) 0.25286(15) 0.56952(7) 0.0238(3) Uani 1 1 d . . . . .
H33 H 0.429714 0.185347 0.584807 0.029 Uiso 1 1 calc R . . . .
C34 C 0.46140(12) 0.34374(14) 0.58743(7) 0.0240(4) Uani 1 1 d . . . . .
H34 H 0.519637 0.337835 0.614072 0.029 Uiso 1 1 calc R . . . .
C35 C 0.42943(11) 0.44251(14) 0.56620(6) 0.0203(3) Uani 1 1 d . . . . .
C36 C 0.48003(12) 0.54501(15) 0.58408(7) 0.0260(4) Uani 1 1 d . . . . .
H36A H 0.486605 0.587550 0.549306 0.039 Uiso 1 1 calc GR . . . .
H36B H 0.544550 0.529612 0.605272 0.039 Uiso 1 1 calc GR . . . .
H36C H 0.442150 0.585137 0.609410 0.039 Uiso 1 1 calc GR . . . .
C37 C 0.26143(11) 0.16210(13) 0.51313(7) 0.0198(3) Uani 1 1 d . . . . .
C38 C 0.24712(12) 0.12523(14) 0.45518(7) 0.0242(3) Uani 1 1 d . . . . .
C39 C 0.18953(13) 0.03533(15) 0.44116(8) 0.0299(4) Uani 1 1 d . . . . .
H39 H 0.180005 0.010529 0.401982 0.036 Uiso 1 1 calc R . . . .
C40 C 0.14562(14) -0.01913(14) 0.48270(9) 0.0324(4) Uani 1 1 d . . . . .
C41 C 0.16030(14) 0.01858(15) 0.53952(9) 0.0319(4) Uani 1 1 d . . . . .
H41 H 0.130522 -0.017724 0.568392 0.038 Uiso 1 1 calc R . . . .
C42 C 0.21735(13) 0.10806(14) 0.55563(7) 0.0253(4) Uani 1 1 d . . . . .
C43 C 0.29420(14) 0.18077(17) 0.40863(8) 0.0329(4) Uani 1 1 d . . . . .
H43A H 0.266065 0.252222 0.401722 0.049 Uiso 1 1 calc GR . . . .
H43B H 0.283014 0.139148 0.372444 0.049 Uiso 1 1 calc GR . . . .
H43C H 0.364129 0.187051 0.421447 0.049 Uiso 1 1 calc GR . . . .
C44 C 0.08547(16) -0.11832(17) 0.46694(11) 0.0475(6) Uani 1 1 d . . . . .
H44A H 0.054359 -0.113255 0.426341 0.071 Uiso 1 1 calc GR . . . .
H44B H 0.035570 -0.124500 0.492706 0.071 Uiso 1 1 calc GR . . . .
H44C H 0.127510 -0.181473 0.471549 0.071 Uiso 1 1 calc GR . . . .
C45 C 0.22944(15) 0.14434(17) 0.61849(8) 0.0362(5) Uani 1 1 d . . . . .
H45A H 0.289572 0.114505 0.639402 0.054 Uiso 1 1 calc GR . . . .
H45B H 0.174145 0.119465 0.636810 0.054 Uiso 1 1 calc GR . . . .
H45C H 0.232432 0.222563 0.620028 0.054 Uiso 1 1 calc GR . . . .
H29C H 0.5825(19) 0.645(2) 0.1970(11) 0.060(8) Uiso 1 1 d . . . . .

loop_
_atom_site_aniso_label
_atom_site_aniso_U_11
_atom_site_aniso_U_22
_atom_site_aniso_U_33
_atom_site_aniso_U_23
_atom_site_aniso_U_13
_atom_site_aniso_U_12
V1 0.01673(12) 0.01731(14) 0.01295(11) 0.00138(10) 0.00065(9) -0.00251(10)
O1 0.0214(6) 0.0231(6) 0.0167(5) -0.0036(4) 0.0034(4) -0.0084(5)
O2 0.0160(5) 0.0234(6) 0.0153(5) 0.0047(4) 0.0000(4) 0.0005(4)
O3 0.0195(5) 0.0192(6) 0.0172(5) 0.0021(4) -0.0028(4) -0.0013(4)
N1 0.0181(6) 0.0201(7) 0.0164(6) 0.0004(5) 0.0005(5) -0.0026(5)
N2 0.0167(6) 0.0159(7) 0.0157(6) 0.0006(5) 0.0007(5) -0.0021(5)
N3 0.0170(6) 0.0219(7) 0.0149(6) 0.0013(5) -0.0001(5) -0.0023(5)
C1 0.0172(7) 0.0189(8) 0.0171(7) 0.0018(6) -0.0009(5) -0.0018(6)
C2 0.0212(8) 0.0209(9) 0.0172(7) 0.0008(6) 0.0002(6) -0.0006(6)
C3 0.0333(9) 0.0210(9) 0.0192(7) -0.0033(6) 0.0018(6) -0.0034(7)
C4 0.0315(9) 0.0183(9) 0.0246(8) -0.0007(6) -0.0005(7) -0.0084(7)
C5 0.0206(8) 0.0190(9) 0.0222(7) 0.0033(6) -0.0004(6) -0.0027(6)
C6 0.0287(9) 0.0262(10) 0.0280(8) 0.0018(7) 0.0047(7) -0.0087(7)
C7 0.0240(8) 0.0206(9) 0.0142(6) -0.0045(6) 0.0015(6) -0.0039(6)
C8 0.0238(8) 0.0237(9) 0.0187(7) -0.0050(6) -0.0007(6) -0.0040(7)
C9 0.0200(8) 0.0325(10) 0.0231(8) -0.0078(7) 0.0017(6) -0.0055(7)
C10 0.0279(9) 0.0289(10) 0.0181(7) -0.0059(7) 0.0028(6) -0.0108(7)
C11 0.0301(9) 0.0241(9) 0.0186(7) -0.0004(6) 0.0023(6) -0.0033(7)
C12 0.0251(8) 0.0216(9) 0.0167(7) -0.0036(6) 0.0026(6) -0.0010(7)
C13 0.0286(10) 0.0349(11) 0.0318(9) 0.0024(8) -0.0028(7) 0.0026(8)
C14 0.0336(10) 0.0466(13) 0.0231(8) -0.0029(8) 0.0084(7) -0.0129(9)
C15 0.0309(9) 0.0282(10) 0.0262(8) 0.0025(7) 0.0064(7) 0.0050(8)
C16 0.0165(7) 0.0141(8) 0.0161(6) -0.0014(5) 0.0004(5) -0.0008(6)
C17 0.0183(7) 0.0162(8) 0.0157(6) 0.0000(6) 0.0017(5) 0.0002(6)
C18 0.0219(8) 0.0201(9) 0.0184(7) 0.0044(6) -0.0001(6) 0.0013(6)
C19 0.0170(7) 0.0220(9) 0.0241(8) 0.0032(6) -0.0013(6) 0.0019(6)
C20 0.0170(7) 0.0161(8) 0.0218(7) -0.0019(6) 0.0014(6) -0.0019(6)
C21 0.0175(8) 0.0260(10) 0.0313(9) 0.0043(7) 0.0047(6) -0.0019(7)
C22 0.0188(7) 0.0208(9) 0.0125(6) 0.0034(6) 0.0004(5) 0.0032(6)
C23 0.0226(8) 0.0183(8) 0.0185(7) 0.0039(6) 0.0030(6) 0.0028(6)
C24 0.0250(8) 0.0222(9) 0.0309(9) 0.0088(7) 0.0084(7) 0.0003(7)
C25 0.0262(9) 0.0280(10) 0.0304(9) 0.0104(7) 0.0113(7) 0.0070(7)
C26 0.0287(9) 0.0246(9) 0.0216(8) 0.0039(7) 0.0066(6) 0.0100(7)
C27 0.0228(8) 0.0213(9) 0.0150(7) 0.0030(6) -0.0018(6) 0.0039(6)
C28 0.0295(9) 0.0196(9) 0.0264(8) 0.0012(7) 0.0078(7) 0.0001(7)
C29 0.0439(13) 0.0370(14) 0.0593(14) 0.0172(11) 0.0339(11) 0.0136(10)
C30 0.0281(9) 0.0213(9) 0.0261(8) -0.0034(7) 0.0007(7) 0.0007(7)
C31 0.0175(7) 0.0228(9) 0.0124(6) 0.0009(6) 0.0019(5) -0.0011(6)
C32 0.0198(8) 0.0202(8) 0.0167(7) 0.0012(6) 0.0050(6) 0.0005(6)
C33 0.0236(8) 0.0251(9) 0.0221(7) 0.0045(7) 0.0009(6) 0.0042(7)
C34 0.0170(7) 0.0319(10) 0.0216(7) 0.0024(7) -0.0028(6) 0.0022(7)
C35 0.0156(7) 0.0281(10) 0.0167(7) 0.0000(6) 0.0008(5) -0.0009(6)
C36 0.0186(8) 0.0317(10) 0.0258(8) -0.0017(7) -0.0030(6) -0.0042(7)
C37 0.0192(7) 0.0180(8) 0.0219(7) 0.0016(6) 0.0016(6) 0.0053(6)
C38 0.0211(8) 0.0254(9) 0.0259(8) -0.0030(7) 0.0023(6) 0.0060(7)
C39 0.0274(9) 0.0247(10) 0.0357(9) -0.0098(8) -0.0021(7) 0.0078(7)
C40 0.0268(9) 0.0167(10) 0.0513(12) -0.0005(8) -0.0026(8) 0.0033(7)
C41 0.0296(9) 0.0234(10) 0.0420(10) 0.0109(8) 0.0028(8) -0.0004(7)
C42 0.0273(9) 0.0198(9) 0.0286(8) 0.0064(7) 0.0031(7) 0.0026(7)
C43 0.0305(10) 0.0462(13) 0.0229(8) -0.0081(8) 0.0070(7) -0.0007(8)
C44 0.0394(12) 0.0229(11) 0.0752(16) -0.0022(10) -0.0090(11) -0.0031(9)
C45 0.0429(11) 0.0405(12) 0.0262(9) 0.0085(8) 0.0087(8) -0.0063(9)

loop_
_atom_type_symbol
_atom_type_description
_atom_type_scat_dispersion_real
_atom_type_scat_dispersion_imag
_atom_type_scat_source
C C 0.0033 0.0016 'International Tables Vol C Tables 4.2.6.8 and 6.1.1.4'
H H 0.0000 0.0000 'International Tables Vol C Tables 4.2.6.8 and 6.1.1.4'
N N 0.0061 0.0033 'International Tables Vol C Tables 4.2.6.8 and 6.1.1.4'
O O 0.0106 0.0060 'International Tables Vol C Tables 4.2.6.8 and 6.1.1.4'
V V 0.3005 0.5294 'International Tables Vol C Tables 4.2.6.8 and 6.1.1.4'

loop_
_geom_angle_atom_site_label_1
_geom_angle_atom_site_label_2
_geom_angle_atom_site_label_3
_geom_angle
_geom_angle_site_symmetry_1
_geom_angle_site_symmetry_3
_geom_angle_publ_flag
O1 V1 N1 64.02(5) . . ?
O1 V1 N2 102.31(5) . . ?
O1 V1 N3 93.50(5) . . ?
O1 V1 C1 31.35(5) . . ?
O1 V1 C16 132.68(5) . . ?
O1 V1 C31 92.27(5) . . ?
O2 V1 O1 157.90(5) . . ?
O2 V1 O3 107.91(5) . . ?
O2 V1 N1 97.38(5) . . ?
O2 V1 N2 65.90(5) . . ?
O2 V1 N3 100.70(5) . . ?
O2 V1 C1 130.03(5) . . ?
O2 V1 C16 32.63(5) . . ?
O2 V1 C31 108.92(5) . . ?
O3 V1 O1 93.25(5) . . ?
O3 V1 N1 151.26(5) . . ?
O3 V1 N2 107.27(5) . . ?
O3 V1 N3 66.24(5) . . ?
O3 V1 C1 121.45(5) . . ?
O3 V1 C16 111.96(5) . . ?
O3 V1 C31 32.73(5) . . ?
N1 V1 C1 32.94(5) . . ?
N1 V1 C16 96.68(5) . . ?
N1 V1 C31 125.56(5) . . ?
N2 V1 N1 95.25(5) . . ?
N2 V1 C1 103.53(5) . . ?
N2 V1 C16 33.29(5) . . ?
N2 V1 C31 138.81(5) . . ?
N3 V1 N1 96.29(5) . . ?
N3 V1 N2 163.38(5) . . ?
N3 V1 C1 92.63(5) . . ?
N3 V1 C16 132.84(5) . . ?
N3 V1 C31 33.59(5) . . ?
C16 V1 C1 120.88(5) . . ?
C31 V1 C1 108.45(5) . . ?
C31 V1 C16 130.47(5) . . ?
C1 O1 V1 95.35(9) . . ?
C16 O2 V1 95.02(9) . . ?
C31 O3 V1 94.50(9) . . ?
C1 N1 V1 87.53(9) . . ?
C5 N1 V1 149.85(11) . . ?
C5 N1 C1 120.74(13) . . ?
C16 N2 V1 87.16(9) . . ?
C20 N2 V1 151.16(11) . . ?
C20 N2 C16 121.35(13) . . ?
C31 N3 V1 87.68(9) . . ?
C35 N3 V1 150.06(12) . . ?
C35 N3 C31 121.96(14) . . ?
O1 C1 V1 53.30(7) . . ?
O1 C1 N1 112.20(13) . . ?
O1 C1 C2 125.24(14) . . ?
N1 C1 V1 59.53(8) . . ?
N1 C1 C2 122.52(14) . . ?
C2 C1 V1 170.42(12) . . ?
C1 C2 C7 120.51(14) . . ?
C3 C2 C1 116.11(15) . . ?
C3 C2 C7 123.20(14) . . ?
C2 C3 H3 119.3 . . ?
C2 C3 C4 121.33(15) . . ?
C4 C3 H3 119.3 . . ?
C3 C4 H4 120.1 . . ?
C5 C4 C3 119.80(16) . . ?
C5 C4 H4 120.1 . . ?
N1 C5 C4 119.49(15) . . ?
N1 C5 C6 117.36(14) . . ?
C4 C5 C6 123.14(15) . . ?
C5 C6 H6A 109.5 . . ?
C5 C6 H6B 109.5 . . ?
C5 C6 H6C 109.5 . . ?
H6A C6 H6B 109.5 . . ?
H6A C6 H6C 109.5 . . ?
H6B C6 H6C 109.5 . . ?
C8 C7 C2 121.10(15) . . ?
C8 C7 C12 120.01(15) . . ?
C12 C7 C2 118.88(14) . . ?
C7 C8 C13 121.18(15) . . ?
C9 C8 C7 118.70(16) . . ?
C9 C8 C13 120.10(16) . . ?
C8 C9 H9 119.0 . . ?
C10 C9 C8 121.95(16) . . ?
C10 C9 H9 119.0 . . ?
C9 C10 C11 118.16(16) . . ?
C9 C10 C14 121.77(17) . . ?
C11 C10 C14 120.06(17) . . ?
C10 C11 H11 119.1 . . ?
C10 C11 C12 121.80(16) . . ?
C12 C11 H11 119.1 . . ?
C7 C12 C15 120.54(15) . . ?
C11 C12 C7 118.97(15) . . ?
C11 C12 C15 120.49(15) . . ?
C8 C13 H13A 109.5 . . ?
C8 C13 H13B 109.5 . . ?
C8 C13 H13C 109.5 . . ?
H13A C13 H13B 109.5 . . ?
H13A C13 H13C 109.5 . . ?
H13B C13 H13C 109.5 . . ?
C10 C14 H14A 109.5 . . ?
C10 C14 H14B 109.5 . . ?
C10 C14 H14C 109.5 . . ?
H14A C14 H14B 109.5 . . ?
H14A C14 H14C 109.5 . . ?
H14B C14 H14C 109.5 . . ?
C12 C15 H15A 109.5 . . ?
C12 C15 H15B 109.5 . . ?
C12 C15 H15C 109.5 . . ?
H15A C15 H15B 109.5 . . ?
H15A C15 H15C 109.5 . . ?
H15B C15 H15C 109.5 . . ?
O2 C16 V1 52.35(7) . . ?
O2 C16 N2 111.86(13) . . ?
O2 C16 C17 125.27(14) . . ?
N2 C16 V1 59.55(8) . . ?
N2 C16 C17 122.86(14) . . ?
C17 C16 V1 176.10(12) . . ?
C16 C17 C22 120.76(13) . . ?
C18 C17 C16 115.65(14) . . ?
C18 C17 C22 123.56(14) . . ?
C17 C18 H18 119.3 . . ?
C17 C18 C19 121.32(14) . . ?
C19 C18 H18 119.3 . . ?
C18 C19 H19 120.0 . . ?
C20 C19 C18 119.99(14) . . ?
C20 C19 H19 120.0 . . ?
N2 C20 C19 118.79(14) . . ?
N2 C20 C21 117.24(14) . . ?
C19 C20 C21 123.96(14) . . ?
C20 C21 H21A 109.5 . . ?
C20 C21 H21B 109.5 . . ?
C20 C21 H21C 109.5 . . ?
H21A C21 H21B 109.5 . . ?
H21A C21 H21C 109.5 . . ?
H21B C21 H21C 109.5 . . ?
C23 C22 C17 120.95(14) . . ?
C23 C22 C27 119.79(14) . . ?
C27 C22 C17 119.26(14) . . ?
C22 C23 C28 120.91(14) . . ?
C24 C23 C22 119.00(15) . . ?
C24 C23 C28 120.06(15) . . ?
C23 C24 H24 118.9 . . ?
C25 C24 C23 122.13(17) . . ?
C25 C24 H24 118.9 . . ?
C24 C25 C26 117.96(16) . . ?
C24 C25 C29 121.14(18) . . ?
C26 C25 C29 120.90(18) . . ?
C25 C26 H26 119.0 . . ?
C25 C26 C27 122.01(16) . . ?
C27 C26 H26 119.0 . . ?
C22 C27 C30 121.24(15) . . ?
C26 C27 C22 119.03(16) . . ?
C26 C27 C30 119.72(15) . . ?
C23 C28 H28A 109.5 . . ?
C23 C28 H28B 109.5 . . ?
C23 C28 H28C 109.5 . . ?
H28A C28 H28B 109.5 . . ?
H28A C28 H28C 109.5 . . ?
H28B C28 H28C 109.5 . . ?
C25 C29 H29A 113.7(17) . . ?
C25 C29 H29B 108.9(16) . . ?
C25 C29 H29C 111.6(16) . . ?
H29A C29 H29B 104(2) . . ?
H29A C29 H29C 111(2) . . ?
H29B C29 H29C 108(2) . . ?
C27 C30 H30A 109.5 . . ?
C27 C30 H30B 109.5 . . ?
C27 C30 H30C 109.5 . . ?
H30A C30 H30B 109.5 . . ?
H30A C30 H30C 109.5 . . ?
H30B C30 H30C 109.5 . . ?
O3 C31 V1 52.77(7) . . ?
O3 C31 N3 111.31(14) . . ?
O3 C31 C32 126.65(14) . . ?
N3 C31 V1 58.72(8) . . ?
N3 C31 C32 122.03(14) . . ?
C32 C31 V1 175.04(11) . . ?
C31 C32 C37 121.80(14) . . ?
C33 C32 C31 115.33(15) . . ?
C33 C32 C37 122.79(15) . . ?
C32 C33 H33 118.9 . . ?
C32 C33 C34 122.22(16) . . ?
C34 C33 H33 118.9 . . ?
C33 C34 H34 120.3 . . ?
C35 C34 C33 119.49(15) . . ?
C35 C34 H34 120.3 . . ?
N3 C35 C34 118.93(15) . . ?
N3 C35 C36 117.41(15) . . ?
C34 C35 C36 123.65(14) . . ?
C35 C36 H36A 109.5 . . ?
C35 C36 H36B 109.5 . . ?
C35 C36 H36C 109.5 . . ?
H36A C36 H36B 109.5 . . ?
H36A C36 H36C 109.5 . . ?
H36B C36 H36C 109.5 . . ?
C38 C37 C32 120.85(14) . . ?
C42 C37 C32 119.59(14) . . ?
C42 C37 C38 119.56(16) . . ?
C37 C38 C43 120.89(16) . . ?
C39 C38 C37 119.16(16) . . ?
C39 C38 C43 119.95(16) . . ?
C38 C39 H39 119.0 . . ?
C40 C39 C38 121.99(17) . . ?
C40 C39 H39 119.0 . . ?
C39 C40 C44 121.20(19) . . ?
C41 C40 C39 118.03(17) . . ?
C41 C40 C44 120.75(19) . . ?
C40 C41 H41 119.0 . . ?
C40 C41 C42 122.05(18) . . ?
C42 C41 H41 119.0 . . ?
C37 C42 C45 121.99(16) . . ?
C41 C42 C37 119.22(16) . . ?
C41 C42 C45 118.79(16) . . ?
C38 C43 H43A 109.5 . . ?
C38 C43 H43B 109.5 . . ?
C38 C43 H43C 109.5 . . ?
H43A C43 H43B 109.5 . . ?
H43A C43 H43C 109.5 . . ?
H43B C43 H43C 109.5 . . ?
C40 C44 H44A 109.5 . . ?
C40 C44 H44B 109.5 . . ?
C40 C44 H44C 109.5 . . ?
H44A C44 H44B 109.5 . . ?
H44A C44 H44C 109.5 . . ?
H44B C44 H44C 109.5 . . ?
C42 C45 H45A 109.5 . . ?
C42 C45 H45B 109.5 . . ?
C42 C45 H45C 109.5 . . ?
H45A C45 H45B 109.5 . . ?
H45A C45 H45C 109.5 . . ?
H45B C45 H45C 109.5 . . ?

loop_
_geom_bond_atom_site_label_1
_geom_bond_atom_site_label_2
_geom_bond_distance
_geom_bond_site_symmetry_2
_geom_bond_publ_flag
V1 O1 2.0081(11) . ?
V1 O2 1.9536(11) . ?
V1 O3 1.9550(12) . ?
V1 N1 2.1512(14) . ?
V1 N2 2.1215(13) . ?
V1 N3 2.0936(13) . ?
V1 C1 2.4935(16) . ?
V1 C16 2.4579(15) . ?
V1 C31 2.4476(16) . ?
O1 C1 1.3029(19) . ?
O2 C16 1.3304(18) . ?
O3 C31 1.3275(18) . ?
N1 C1 1.357(2) . ?
N1 C5 1.351(2) . ?
N2 C16 1.3508(19) . ?
N2 C20 1.346(2) . ?
N3 C31 1.355(2) . ?
N3 C35 1.3490(19) . ?
C1 C2 1.406(2) . ?
C2 C3 1.378(2) . ?
C2 C7 1.492(2) . ?
C3 H3 0.9500 . ?
C3 C4 1.400(2) . ?
C4 H4 0.9500 . ?
C4 C5 1.382(2) . ?
C5 C6 1.500(2) . ?
C6 H6A 0.9800 . ?
C6 H6B 0.9800 . ?
C6 H6C 0.9800 . ?
C7 C8 1.402(2) . ?
C7 C12 1.404(2) . ?
C8 C9 1.401(2) . ?
C8 C13 1.507(2) . ?
C9 H9 0.9500 . ?
C9 C10 1.383(3) . ?
C10 C11 1.391(2) . ?
C10 C14 1.510(2) . ?
C11 H11 0.9500 . ?
C11 C12 1.393(2) . ?
C12 C15 1.510(2) . ?
C13 H13A 0.9800 . ?
C13 H13B 0.9800 . ?
C13 H13C 0.9800 . ?
C14 H14A 0.9800 . ?
C14 H14B 0.9800 . ?
C14 H14C 0.9800 . ?
C15 H15A 0.9800 . ?
C15 H15B 0.9800 . ?
C15 H15C 0.9800 . ?
C16 C17 1.399(2) . ?
C17 C18 1.389(2) . ?
C17 C22 1.490(2) . ?
C18 H18 0.9500 . ?
C18 C19 1.393(2) . ?
C19 H19 0.9500 . ?
C19 C20 1.391(2) . ?
C20 C21 1.495(2) . ?
C21 H21A 0.9800 . ?
C21 H21B 0.9800 . ?
C21 H21C 0.9800 . ?
C22 C23 1.402(2) . ?
C22 C27 1.405(2) . ?
C23 C24 1.394(2) . ?
C23 C28 1.509(2) . ?
C24 H24 0.9500 . ?
C24 C25 1.387(3) . ?
C25 C26 1.387(3) . ?
C25 C29 1.506(3) . ?
C26 H26 0.9500 . ?
C26 C27 1.394(2) . ?
C27 C30 1.505(2) . ?
C28 H28A 0.9800 . ?
C28 H28B 0.9800 . ?
C28 H28C 0.9800 . ?
C29 H29A 0.91(3) . ?
C29 H29B 0.99(3) . ?
C29 H29C 0.96(3) . ?
C30 H30A 0.9800 . ?
C30 H30B 0.9800 . ?
C30 H30C 0.9800 . ?
C31 C32 1.402(2) . ?
C32 C33 1.391(2) . ?
C32 C37 1.487(2) . ?
C33 H33 0.9500 . ?
C33 C34 1.392(2) . ?
C34 H34 0.9500 . ?
C34 C35 1.380(2) . ?
C35 C36 1.493(2) . ?
C36 H36A 0.9800 . ?
C36 H36B 0.9800 . ?
C36 H36C 0.9800 . ?
C37 C38 1.406(2) . ?
C37 C42 1.404(2) . ?
C38 C39 1.393(3) . ?
C38 C43 1.507(3) . ?
C39 H39 0.9500 . ?
C39 C40 1.388(3) . ?
C40 C41 1.385(3) . ?
C40 C44 1.513(3) . ?
C41 H41 0.9500 . ?
C41 C42 1.393(3) . ?
C42 C45 1.511(3) . ?
C43 H43A 0.9800 . ?
C43 H43B 0.9800 . ?
C43 H43C 0.9800 . ?
C44 H44A 0.9800 . ?
C44 H44B 0.9800 . ?
C44 H44C 0.9800 . ?
C45 H45A 0.9800 . ?
C45 H45B 0.9800 . ?
C45 H45C 0.9800 . ?

loop_
_geom_torsion_atom_site_label_1
_geom_torsion_atom_site_label_2
_geom_torsion_atom_site_label_3
_geom_torsion_atom_site_label_4
_geom_torsion
_geom_torsion_site_symmetry_1
_geom_torsion_site_symmetry_2
_geom_torsion_site_symmetry_3
_geom_torsion_site_symmetry_4
_geom_torsion_publ_flag
V1 O1 C1 N1 9.22(13) . . . . ?
V1 O1 C1 C2 -168.29(14) . . . . ?
V1 O2 C16 N2 -2.45(13) . . . . ?
V1 O2 C16 C17 176.17(14) . . . . ?
V1 O3 C31 N3 -4.95(13) . . . . ?
V1 O3 C31 C32 173.84(14) . . . . ?
V1 N1 C1 O1 -8.57(12) . . . . ?
V1 N1 C1 C2 169.02(14) . . . . ?
V1 N1 C5 C4 -157.50(17) . . . . ?
V1 N1 C5 C6 23.5(3) . . . . ?
V1 N2 C16 O2 2.25(12) . . . . ?
V1 N2 C16 C17 -176.40(14) . . . . ?
V1 N2 C20 C19 169.94(16) . . . . ?
V1 N2 C20 C21 -9.5(3) . . . . ?
V1 N3 C31 O3 4.61(12) . . . . ?
V1 N3 C31 C32 -174.24(13) . . . . ?
V1 N3 C35 C34 171.43(16) . . . . ?
V1 N3 C35 C36 -8.0(3) . . . . ?
O1 C1 C2 C3 176.66(15) . . . . ?
O1 C1 C2 C7 1.4(2) . . . . ?
O2 C16 C17 C18 -176.37(14) . . . . ?
O2 C16 C17 C22 5.6(2) . . . . ?
O3 C31 C32 C33 179.60(14) . . . . ?
O3 C31 C32 C37 -3.5(2) . . . . ?
N1 C1 C2 C3 -0.6(2) . . . . ?
N1 C1 C2 C7 -175.85(14) . . . . ?
N2 C16 C17 C18 2.1(2) . . . . ?
N2 C16 C17 C22 -175.92(14) . . . . ?
N3 C31 C32 C33 -1.7(2) . . . . ?
N3 C31 C32 C37 175.17(14) . . . . ?
C1 N1 C5 C4 0.0(2) . . . . ?
C1 N1 C5 C6 -178.94(15) . . . . ?
C1 C2 C3 C4 1.0(2) . . . . ?
C1 C2 C7 C8 -97.11(19) . . . . ?
C1 C2 C7 C12 82.41(19) . . . . ?
C2 C3 C4 C5 -0.9(3) . . . . ?
C2 C7 C8 C9 -174.27(14) . . . . ?
C2 C7 C8 C13 7.6(2) . . . . ?
C2 C7 C12 C11 174.41(14) . . . . ?
C2 C7 C12 C15 -6.4(2) . . . . ?
C3 C2 C7 C8 88.0(2) . . . . ?
C3 C2 C7 C12 -92.5(2) . . . . ?
C3 C4 C5 N1 0.4(3) . . . . ?
C3 C4 C5 C6 179.28(16) . . . . ?
C5 N1 C1 V1 -168.92(16) . . . . ?
C5 N1 C1 O1 -177.49(14) . . . . ?
C5 N1 C1 C2 0.1(2) . . . . ?
C7 C2 C3 C4 176.11(16) . . . . ?
C7 C8 C9 C10 -1.1(2) . . . . ?
C8 C7 C12 C11 -6.1(2) . . . . ?
C8 C7 C12 C15 173.16(15) . . . . ?
C8 C9 C10 C11 -4.0(2) . . . . ?
C8 C9 C10 C14 176.09(16) . . . . ?
C9 C10 C11 C12 4.1(2) . . . . ?
C10 C11 C12 C7 0.8(2) . . . . ?
C10 C11 C12 C15 -178.40(16) . . . . ?
C12 C7 C8 C9 6.2(2) . . . . ?
C12 C7 C8 C13 -171.95(15) . . . . ?
C13 C8 C9 C10 177.04(16) . . . . ?
C14 C10 C11 C12 -175.92(16) . . . . ?
C16 N2 C20 C19 -0.5(2) . . . . ?
C16 N2 C20 C21 -179.95(14) . . . . ?
C16 C17 C18 C19 -1.8(2) . . . . ?
C16 C17 C22 C23 -109.42(17) . . . . ?
C16 C17 C22 C27 70.69(19) . . . . ?
C17 C18 C19 C20 0.4(3) . . . . ?
C17 C22 C23 C24 -177.18(14) . . . . ?
C17 C22 C23 C28 4.8(2) . . . . ?
C17 C22 C27 C26 177.27(14) . . . . ?
C17 C22 C27 C30 -2.4(2) . . . . ?
C18 C17 C22 C23 72.7(2) . . . . ?
C18 C17 C22 C27 -107.18(18) . . . . ?
C18 C19 C20 N2 0.8(2) . . . . ?
C18 C19 C20 C21 -179.81(16) . . . . ?
C20 N2 C16 V1 175.40(16) . . . . ?
C20 N2 C16 O2 177.65(13) . . . . ?
C20 N2 C16 C17 -1.0(2) . . . . ?
C22 C17 C18 C19 176.18(15) . . . . ?
C22 C23 C24 C25 -0.6(2) . . . . ?
C23 C22 C27 C26 -2.6(2) . . . . ?
C23 C22 C27 C30 177.72(14) . . . . ?
C23 C24 C25 C26 -1.5(3) . . . . ?
C23 C24 C25 C29 177.64(18) . . . . ?
C24 C25 C26 C27 1.6(3) . . . . ?
C25 C26 C27 C22 0.4(2) . . . . ?
C25 C26 C27 C30 -179.90(15) . . . . ?
C27 C22 C23 C24 2.7(2) . . . . ?
C27 C22 C23 C28 -175.33(14) . . . . ?
C28 C23 C24 C25 177.43(16) . . . . ?
C29 C25 C26 C27 -177.56(18) . . . . ?
C31 N3 C35 C34 0.3(2) . . . . ?
C31 N3 C35 C36 -179.16(14) . . . . ?
C31 C32 C33 C34 0.6(2) . . . . ?
C31 C32 C37 C38 66.1(2) . . . . ?
C31 C32 C37 C42 -113.88(17) . . . . ?
C32 C33 C34 C35 0.9(3) . . . . ?
C32 C37 C38 C39 179.78(15) . . . . ?
C32 C37 C38 C43 0.6(2) . . . . ?
C32 C37 C42 C41 -179.84(15) . . . . ?
C32 C37 C42 C45 0.5(2) . . . . ?
C33 C32 C37 C38 -117.19(18) . . . . ?
C33 C32 C37 C42 62.8(2) . . . . ?
C33 C34 C35 N3 -1.4(2) . . . . ?
C33 C34 C35 C36 178.02(15) . . . . ?
C35 N3 C31 V1 175.60(16) . . . . ?
C35 N3 C31 O3 -179.79(13) . . . . ?
C35 N3 C31 C32 1.4(2) . . . . ?
C37 C32 C33 C34 -176.27(15) . . . . ?
C37 C38 C39 C40 0.1(3) . . . . ?
C38 C37 C42 C41 0.1(2) . . . . ?
C38 C37 C42 C45 -179.54(16) . . . . ?
C38 C39 C40 C41 0.2(3) . . . . ?
C38 C39 C40 C44 -178.38(17) . . . . ?
C39 C40 C41 C42 -0.2(3) . . . . ?
C40 C41 C42 C37 0.1(3) . . . . ?
C40 C41 C42 C45 179.77(18) . . . . ?
C42 C37 C38 C39 -0.2(2) . . . . ?
C42 C37 C38 C43 -179.40(16) . . . . ?
C43 C38 C39 C40 179.26(17) . . . . ?
C44 C40 C41 C42 178.32(18) . . . . ?
